data_2204818
loop_
_publ_author_name
'Tong, Hong-Bo'
'Wei, Xue-Hong'
'Liu, Dian-Sheng'
'Huang, Shu-Ping'

_publ_section_title '[2-(Dimethylamino)benzyl][(<i>N</i>--<i>B</i>)-2-(dimethylammonio)benzyl]phenylborate'
_journal_issue 12
_journal_name_full 'Acta Crystallographica Section E'
_journal_page_first o2270
_journal_page_last o2272
_journal_paper_doi 10.1107/S1600536804028065
_journal_volume 60
_journal_year 2004
_chemical_formula_iupac 'C24 H29 B N2'
_chemical_formula_moiety 'C24 H29 B N2'
_chemical_formula_sum 'C24 H29 B N2'
_chemical_formula_weight 356.30
_chemical_name_systematic
;
[2-(Dimethylamino)benzyl][(N--B)-2-(dimethylammonio)benzyl]phenylborate
;
_space_group_IT_number 2
_symmetry_cell_setting triclinic
_symmetry_space_group_name_Hall '-P 1'
_symmetry_space_group_name_H-M 'P -1'
_atom_sites_solution_hydrogens geom
_atom_sites_solution_primary direct
_atom_sites_solution_secondary difmap
_audit_creation_method SHELXL-97
_cell_angle_alpha 86.490(2)
_cell_angle_beta 72.899(2)
_cell_angle_gamma 78.974(3)
_cell_formula_units_Z 2
_cell_length_a 7.8909(10)
_cell_length_b 10.2693(14)
_cell_length_c 13.2831(18)
_cell_measurement_reflns_used 4832
_cell_measurement_temperature 190(2)
_cell_measurement_theta_max 26.45
_cell_measurement_theta_min 3.08
_cell_volume 1009.8(2)
_computing_cell_refinement 'SAINT (Siemens, 1996)'
_computing_data_collection 'SMART (Siemens, 1996)'
_computing_data_reduction 'SAINT '
_computing_molecular_graphics
;
SHELXL97 and ORTEP-3 (Farrugia, 1997)
;
_computing_publication_material SHELXL97
_computing_structure_refinement 'SHELXL97 (Sheldrick, 1997)'
_computing_structure_solution 'SHELXS97 (Sheldrick, 1990)'
_diffrn_ambient_temperature 190(2)
_diffrn_measured_fraction_theta_full 0.978
_diffrn_measured_fraction_theta_max 0.978
_diffrn_measurement_device_type 'Bruker SMART APEX CCD area-detector'
_diffrn_measurement_method \w
_diffrn_radiation_monochromator graphite
_diffrn_radiation_source 'fine-focus sealed tube'
_diffrn_radiation_type MoK\a
_diffrn_radiation_wavelength 0.71073
_diffrn_reflns_av_R_equivalents 0.0258
_diffrn_reflns_av_sigmaI/netI 0.0790
_diffrn_reflns_limit_h_max 7
_diffrn_reflns_limit_h_min -9
_diffrn_reflns_limit_k_max 11
_diffrn_reflns_limit_k_min -12
_diffrn_reflns_limit_l_max 14
_diffrn_reflns_limit_l_min -15
_diffrn_reflns_number 4212
_diffrn_reflns_theta_full 25.01
_diffrn_reflns_theta_max 25.01
_diffrn_reflns_theta_min 1.60
_diffrn_standards_number 0
_exptl_absorpt_coefficient_mu 0.067
_exptl_absorpt_correction_T_max 0.9867
_exptl_absorpt_correction_T_min 0.9736
_exptl_absorpt_correction_type multi-scan
_exptl_absorpt_process_details '(SADABS; Sheldrick, 1996)'
_exptl_crystal_colour colorless
_exptl_crystal_density_diffrn 1.172
_exptl_crystal_density_method 'not measured'
_exptl_crystal_description block
_exptl_crystal_F_000 384
_exptl_crystal_size_max 0.40
_exptl_crystal_size_mid 0.20
_exptl_crystal_size_min 0.20
_refine_diff_density_max 0.279
_refine_diff_density_min -0.213
_refine_ls_extinction_method none
_refine_ls_goodness_of_fit_ref 1.160
_refine_ls_hydrogen_treatment constr
_refine_ls_matrix_type full
_refine_ls_number_parameters 248
_refine_ls_number_reflns 3496
_refine_ls_number_restraints 0
_refine_ls_restrained_S_all 1.160
_refine_ls_R_factor_all 0.1205
_refine_ls_R_factor_gt 0.0871
_refine_ls_shift/su_max 0.003
_refine_ls_shift/su_mean 0.001
_refine_ls_structure_factor_coef Fsqd
_refine_ls_weighting_details 'calc w = 1/[\s^2^(Fo^2^)+(0.0638P)^2^] where P = (Fo^2^+2Fc^2^)/3'
_refine_ls_weighting_scheme calc
_refine_ls_wR_factor_gt 0.1607
_refine_ls_wR_factor_ref 0.1759
_reflns_number_gt 2529
_reflns_number_total 3496
_reflns_threshold_expression I>2\s(I)
_cod_data_source_file wn6293.cif
_cod_data_source_block I
_cod_depositor_comments
;
The following automatic conversions were performed:
'_geom_bond_publ_flag' value 'Yes' changed to 'yes' according to
'/home/saulius/struct/CIF-dictionaries/cif_core.dic' dictionary named
'cif_core.dic' version 2.4.1 from 2010-06-29 (4
times).

'_geom_angle_publ_flag' value 'Yes' changed to 'yes' according to
'/home/saulius/struct/CIF-dictionaries/cif_core.dic' dictionary named
'cif_core.dic' version 2.4.1 from 2010-06-29 (12 times).

Automatic conversion script
Id: cif_fix_enum 1527 2010-12-29 10:47:43Z saulius 

The following automatic conversions were performed:

'_geom_bond_publ_flag' value 'Yes' changed to 'yes' according to
/home/saulius/struct/CIF-dictionaries/cif_core.dic dictionary named
'cif_core.dic' version 2.4.1 from 2010-06-29 (4
times).

'_geom_angle_publ_flag' value 'Yes' changed to 'yes'
according to /home/saulius/struct/CIF-dictionaries/cif_core.dic
dictionary named 'cif_core.dic' version 2.4.1 from 2010-06-29 (12
times).

Automatic conversion script
Id: cif_fix_values 1715 2011-07-08 13:25:40Z adriana 
;
_cod_database_code 2204818
_cod_database_fobs_code 2204818

loop_
_symmetry_equiv_pos_as_xyz
'x, y, z'
'-x, -y, -z'

loop_
_atom_site_label
_atom_site_fract_x
_atom_site_fract_y
_atom_site_fract_z
_atom_site_U_iso_or_equiv
_atom_site_adp_type
_atom_site_calc_flag
_atom_site_refinement_flags
_atom_site_occupancy
_atom_site_type_symbol
C1 0.2005(4) 0.3496(3) 0.6369(2) 0.0302(8) Uani d . 1 C
H1A 0.1308 0.2788 0.6528 0.036 Uiso calc R 1 H
H1B 0.1820 0.3965 0.5742 0.036 Uiso calc R 1 H
C2 0.3977(4) 0.2960(3) 0.6225(2) 0.0285(7) Uani d . 1 C
C3 0.5025(4) 0.1792(3) 0.5747(2) 0.0362(8) Uani d . 1 C
H3 0.4508 0.1216 0.5466 0.043 Uiso calc R 1 H
C4 0.6834(5) 0.1484(4) 0.5690(3) 0.0465(10) Uani d . 1 C
H4 0.7534 0.0704 0.5367 0.056 Uiso calc R 1 H
C5 0.7606(5) 0.2333(4) 0.6113(3) 0.0480(10) Uani d . 1 C
H5 0.8826 0.2118 0.6067 0.058 Uiso calc R 1 H
C6 0.6599(4) 0.3493(4) 0.6600(2) 0.0410(9) Uani d . 1 C
H6 0.7115 0.4062 0.6889 0.049 Uiso calc R 1 H
C7 0.4798(4) 0.3779(3) 0.6644(2) 0.0316(8) Uani d . 1 C
C8 0.3889(5) 0.5480(3) 0.8029(2) 0.0421(9) Uani d . 1 C
H8A 0.3961 0.4771 0.8529 0.063 Uiso calc R 1 H
H8B 0.2931 0.6189 0.8350 0.063 Uiso calc R 1 H
H8C 0.5010 0.5799 0.7810 0.063 Uiso calc R 1 H
C9 0.3720(4) 0.6059(3) 0.6279(2) 0.0364(8) Uani d . 1 C
H9A 0.4929 0.6231 0.6086 0.055 Uiso calc R 1 H
H9B 0.2887 0.6853 0.6556 0.055 Uiso calc R 1 H
H9C 0.3469 0.5781 0.5669 0.055 Uiso calc R 1 H
C10 0.1180(4) 0.3677(3) 0.8474(2) 0.0318(8) Uani d . 1 C
H10A 0.2271 0.3037 0.8443 0.038 Uiso calc R 1 H
H10B 0.1001 0.4292 0.9038 0.038 Uiso calc R 1 H
C11 -0.0390(4) 0.2961(3) 0.8729(2) 0.0300(8) Uani d . 1 C
C12 -0.2092(4) 0.3623(3) 0.9278(2) 0.0359(8) Uani d . 1 C
H12 -0.2211 0.4484 0.9505 0.043 Uiso calc R 1 H
C13 -0.3613(4) 0.3052(4) 0.9500(3) 0.0409(9) Uani d . 1 C
H13 -0.4723 0.3514 0.9890 0.049 Uiso calc R 1 H
C14 -0.3478(5) 0.1798(4) 0.9142(3) 0.0440(9) Uani d . 1 C
H14 -0.4500 0.1420 0.9256 0.053 Uiso calc R 1 H
C15 -0.1798(5) 0.1110(3) 0.8611(3) 0.0409(9) Uani d . 1 C
H15 -0.1700 0.0260 0.8369 0.049 Uiso calc R 1 H
C16 -0.0253(4) 0.1651(3) 0.8429(2) 0.0313(8) Uani d . 1 C
C17 0.1571(5) -0.0135(3) 0.7232(3) 0.0558(11) Uani d . 1 C
H17A 0.1031 -0.0843 0.7623 0.084 Uiso calc R 1 H
H17B 0.2805 -0.0471 0.6859 0.084 Uiso calc R 1 H
H17C 0.0925 0.0226 0.6739 0.084 Uiso calc R 1 H
C18 0.2393(5) 0.0349(4) 0.8740(3) 0.0678(13) Uani d . 1 C
H18A 0.2207 0.1010 0.9261 0.102 Uiso calc R 1 H
H18B 0.3661 0.0085 0.8406 0.102 Uiso calc R 1 H
H18C 0.1901 -0.0408 0.9071 0.102 Uiso calc R 1 H
C19 -0.0074(4) 0.5805(3) 0.7373(2) 0.0322(8) Uani d . 1 C
C20 -0.0948(4) 0.6585(3) 0.8269(3) 0.0396(9) Uani d . 1 C
H20 -0.0634 0.6347 0.8886 0.048 Uiso calc R 1 H
C21 -0.2256(5) 0.7693(3) 0.8277(3) 0.0482(10) Uani d . 1 C
H21 -0.2813 0.8176 0.8894 0.058 Uiso calc R 1 H
C22 -0.2735(5) 0.8083(4) 0.7378(3) 0.0498(10) Uani d . 1 C
H22 -0.3612 0.8832 0.7380 0.060 Uiso calc R 1 H
C23 -0.1908(5) 0.7358(3) 0.6476(3) 0.0459(9) Uani d . 1 C
H23 -0.2211 0.7620 0.5859 0.055 Uiso calc R 1 H
C24 -0.0622(4) 0.6237(3) 0.6484(3) 0.0386(9) Uani d . 1 C
H24 -0.0100 0.5748 0.5868 0.046 Uiso calc R 1 H
B 0.1455(5) 0.4499(4) 0.7356(3) 0.0283(9) Uani d . 1 B
N1 0.3527(3) 0.4987(2) 0.70994(18) 0.0302(7) Uani d . 1 N
N2 0.1497(3) 0.0895(3) 0.7953(2) 0.0374(7) Uani d . 1 N

loop_
_atom_site_aniso_label
_atom_site_aniso_U_11
_atom_site_aniso_U_22
_atom_site_aniso_U_33
_atom_site_aniso_U_12
_atom_site_aniso_U_13
_atom_site_aniso_U_23
C1 0.0366(19) 0.0292(19) 0.0273(18) -0.0077(15) -0.0119(14) 0.0000(14)
C2 0.0329(18) 0.0326(19) 0.0207(17) -0.0087(15) -0.0078(14) 0.0036(14)
C3 0.039(2) 0.034(2) 0.033(2) -0.0060(16) -0.0080(15) -0.0003(15)
C4 0.043(2) 0.045(2) 0.045(2) 0.0042(18) -0.0111(18) 0.0043(18)
C5 0.030(2) 0.062(3) 0.049(2) -0.0031(19) -0.0113(17) 0.007(2)
C6 0.039(2) 0.055(2) 0.034(2) -0.0167(18) -0.0135(16) 0.0058(18)
C7 0.035(2) 0.035(2) 0.0244(18) -0.0092(15) -0.0064(14) 0.0054(14)
C8 0.050(2) 0.050(2) 0.0312(19) -0.0242(18) -0.0093(16) -0.0020(17)
C9 0.041(2) 0.037(2) 0.0304(19) -0.0140(16) -0.0051(15) 0.0045(15)
C10 0.0351(19) 0.037(2) 0.0236(17) -0.0106(15) -0.0059(14) -0.0054(14)
C11 0.0331(19) 0.034(2) 0.0241(18) -0.0107(15) -0.0085(14) 0.0054(14)
C12 0.041(2) 0.032(2) 0.0314(19) -0.0062(16) -0.0063(15) 0.0029(15)
C13 0.0287(19) 0.048(2) 0.039(2) -0.0027(17) -0.0026(15) 0.0052(17)
C14 0.034(2) 0.056(3) 0.044(2) -0.0186(18) -0.0095(17) 0.0071(19)
C15 0.044(2) 0.039(2) 0.042(2) -0.0161(17) -0.0101(17) 0.0016(16)
C16 0.0327(19) 0.0314(19) 0.0294(19) -0.0076(15) -0.0090(14) 0.0071(15)
C17 0.054(3) 0.043(2) 0.060(3) -0.0032(19) -0.002(2) -0.014(2)
C18 0.048(3) 0.076(3) 0.075(3) 0.013(2) -0.026(2) -0.003(2)
C19 0.0355(19) 0.0341(19) 0.0267(18) -0.0166(15) -0.0019(15) -0.0005(15)
C20 0.044(2) 0.036(2) 0.032(2) -0.0134(17) 0.0028(16) -0.0002(16)
C21 0.051(2) 0.032(2) 0.047(2) -0.0128(18) 0.0136(19) -0.0128(17)
C22 0.033(2) 0.039(2) 0.069(3) -0.0036(17) -0.0032(19) -0.006(2)
C23 0.040(2) 0.044(2) 0.055(2) -0.0048(18) -0.0178(18) -0.0023(19)
C24 0.033(2) 0.041(2) 0.040(2) -0.0046(17) -0.0074(16) -0.0089(16)
B 0.030(2) 0.033(2) 0.0229(19) -0.0156(17) -0.0025(15) -0.0006(16)
N1 0.0379(16) 0.0338(16) 0.0214(14) -0.0137(12) -0.0082(12) 0.0008(12)
N2 0.0317(16) 0.0356(17) 0.0379(17) -0.0011(13) -0.0016(13) -0.0038(13)

loop_
_atom_type_symbol
_atom_type_description
_atom_type_scat_dispersion_real
_atom_type_scat_dispersion_imag
_atom_type_scat_source
C C 0.0033 0.0016 'International Tables Vol C Tables 4.2.6.8 and 6.1.1.4'
H H 0.0000 0.0000 'International Tables Vol C Tables 4.2.6.8 and 6.1.1.4'
B B 0.0013 0.0007 'International Tables Vol C Tables 4.2.6.8 and 6.1.1.4'
N N 0.0061 0.0033 'International Tables Vol C Tables 4.2.6.8 and 6.1.1.4'

loop_
_geom_angle_atom_site_label_1
_geom_angle_atom_site_label_2
_geom_angle_atom_site_label_3
_geom_angle
_geom_angle_publ_flag
C2 C1 B 103.6(2) ?
C2 C1 H1A 111.0 ?
B C1 H1A 111.0 ?
C2 C1 H1B 111.0 ?
B C1 H1B 111.0 ?
H1A C1 H1B 109.0 ?
C7 C2 C3 117.9(3) ?
C7 C2 C1 112.9(3) ?
C3 C2 C1 129.2(3) ?
C4 C3 C2 120.1(3) ?
C4 C3 H3 120.0 ?
C2 C3 H3 120.0 ?
C5 C4 C3 120.2(3) ?
C5 C4 H4 119.9 ?
C3 C4 H4 119.9 ?
C6 C5 C4 121.1(3) ?
C6 C5 H5 119.4 ?
C4 C5 H5 119.4 ?
C5 C6 C7 117.6(3) ?
C5 C6 H6 121.2 ?
C7 C6 H6 121.2 ?
C6 C7 C2 123.1(3) ?
C6 C7 N1 125.4(3) ?
C2 C7 N1 111.5(3) ?
N1 C8 H8A 109.5 ?
N1 C8 H8B 109.5 ?
H8A C8 H8B 109.5 ?
N1 C8 H8C 109.5 ?
H8A C8 H8C 109.5 ?
H8B C8 H8C 109.5 ?
N1 C9 H9A 109.5 ?
N1 C9 H9B 109.5 ?
H9A C9 H9B 109.5 ?
N1 C9 H9C 109.5 ?
H9A C9 H9C 109.5 ?
H9B C9 H9C 109.5 ?
C11 C10 B 113.3(2) ?
C11 C10 H10A 108.9 ?
B C10 H10A 108.9 ?
C11 C10 H10B 108.9 ?
B C10 H10B 108.9 ?
H10A C10 H10B 107.7 ?
C12 C11 C16 117.1(3) ?
C12 C11 C10 119.2(3) ?
C16 C11 C10 123.7(3) ?
C13 C12 C11 122.6(3) ?
C13 C12 H12 118.7 ?
C11 C12 H12 118.7 ?
C14 C13 C12 119.7(3) ?
C14 C13 H13 120.1 ?
C12 C13 H13 120.1 ?
C13 C14 C15 118.8(3) ?
C13 C14 H14 120.6 ?
C15 C14 H14 120.6 ?
C14 C15 C16 121.8(3) ?
C14 C15 H15 119.1 ?
C16 C15 H15 119.1 ?
C15 C16 C11 119.8(3) ?
C15 C16 N2 121.5(3) ?
C11 C16 N2 118.7(3) ?
N2 C17 H17A 109.5 ?
N2 C17 H17B 109.5 ?
H17A C17 H17B 109.5 ?
N2 C17 H17C 109.5 ?
H17A C17 H17C 109.5 ?
H17B C17 H17C 109.5 ?
N2 C18 H18A 109.5 ?
N2 C18 H18B 109.5 ?
H18A C18 H18B 109.5 ?
N2 C18 H18C 109.5 ?
H18A C18 H18C 109.5 ?
H18B C18 H18C 109.5 ?
C24 C19 C20 114.7(3) ?
C24 C19 B 122.0(3) ?
C20 C19 B 123.3(3) ?
C21 C20 C19 122.9(3) ?
C21 C20 H20 118.5 ?
C19 C20 H20 118.5 ?
C22 C21 C20 120.1(3) ?
C22 C21 H21 119.9 ?
C20 C21 H21 119.9 ?
C23 C22 C21 119.3(3) ?
C23 C22 H22 120.4 ?
C21 C22 H22 120.4 ?
C22 C23 C24 119.9(4) ?
C22 C23 H23 120.0 ?
C24 C23 H23 120.0 ?
C23 C24 C19 123.1(3) ?
C23 C24 H24 118.5 ?
C19 C24 H24 118.5 ?
C19 B C1 117.9(3) yes
C19 B C10 114.5(3) yes
C1 B C10 111.0(3) yes
C19 B N1 108.7(2) yes
C1 B N1 96.8(2) yes
C10 B N1 105.7(2) yes
C7 N1 C8 113.1(2) yes
C7 N1 C9 108.1(2) yes
C8 N1 C9 107.2(2) yes
C7 N1 B 102.4(2) yes
C8 N1 B 114.8(2) yes
C9 N1 B 111.1(2) yes
C16 N2 C17 115.9(3) ?
C16 N2 C18 111.5(3) ?
C17 N2 C18 110.2(3) ?

loop_
_geom_bond_atom_site_label_1
_geom_bond_atom_site_label_2
_geom_bond_distance
_geom_bond_publ_flag
C1 C2 1.507(4) ?
C1 B 1.621(4) yes
C1 H1A 0.9700 ?
C1 H1B 0.9700 ?
C2 C7 1.384(4) ?
C2 C3 1.389(4) ?
C3 C4 1.382(4) ?
C3 H3 0.9300 ?
C4 C5 1.382(5) ?
C4 H4 0.9300 ?
C5 C6 1.378(5) ?
C5 H5 0.9300 ?
C6 C7 1.380(4) ?
C6 H6 0.9300 ?
C7 N1 1.474(4) ?
C8 N1 1.484(4) ?
C8 H8A 0.9600 ?
C8 H8B 0.9600 ?
C8 H8C 0.9600 ?
C9 N1 1.497(4) ?
C9 H9A 0.9600 ?
C9 H9B 0.9600 ?
C9 H9C 0.9600 ?
C10 C11 1.504(4) ?
C10 B 1.642(4) yes
C10 H10A 0.9700 ?
C10 H10B 0.9700 ?
C11 C12 1.390(4) ?
C11 C16 1.402(4) ?
C12 C13 1.383(4) ?
C12 H12 0.9300 ?
C13 C14 1.374(5) ?
C13 H13 0.9300 ?
C14 C15 1.381(5) ?
C14 H14 0.9300 ?
C15 C16 1.387(4) ?
C15 H15 0.9300 ?
C16 N2 1.430(4) ?
C17 N2 1.452(4) ?
C17 H17A 0.9600 ?
C17 H17B 0.9600 ?
C17 H17C 0.9600 ?
C18 N2 1.455(4) ?
C18 H18A 0.9600 ?
C18 H18B 0.9600 ?
C18 H18C 0.9600 ?
C19 C24 1.393(4) ?
C19 C20 1.398(4) ?
C19 B 1.619(5) yes
C20 C21 1.380(5) ?
C20 H20 0.9300 ?
C21 C22 1.371(5) ?
C21 H21 0.9300 ?
C22 C23 1.371(5) ?
C22 H22 0.9300 ?
C23 C24 1.384(4) ?
C23 H23 0.9300 ?
C24 H24 0.9300 ?
B N1 1.734(4) yes
